data_2213797
loop_
_publ_author_name
'Jia-Jun Han'
'Ning Li'

_publ_section_title
<i>catena</i>-Poly[[(2-amino-3,5-dimethylbenzenesulfonato-\k<i>O</i>)silver(I)]-\m-1,1'-(butane-1,4-diyl)diimidazole-\k^2^<i>N</i>^3^:<i>N</i>^3'^]
_journal_coeditor_code HB2404
_journal_issue 6
_journal_name_full 'Acta Crystallographica Section E'
_journal_page_first m1622
_journal_page_last m1623
_journal_paper_doi 10.1107/S1600536807021897
_journal_volume 63
_journal_year 2007
_chemical_formula_iupac '[Ag (C8 H10 N O3 S) (C10 H14 N4)]'
_chemical_formula_moiety 'C10 H14 Ag N4, C8 H10 N O3 S'
_chemical_formula_sum 'C18 H24 Ag N5 O3 S'
_chemical_formula_weight 498.35
_chemical_name_systematic
;
catena-Poly[[(2-amino-3,5-dimethylbenzenesulfonato-\kO)silver(I)]-
\m-1,1'-(butane-1,4-diyl)diimidazole-\k^2^N^3^:N^3'^]
;
_space_group_IT_number 14
_symmetry_cell_setting monoclinic
_symmetry_space_group_name_Hall '-P 2ybc'
_symmetry_space_group_name_H-M 'P 1 21/c 1'
_atom_sites_solution_hydrogens mixed
_atom_sites_solution_primary direct
_atom_sites_solution_secondary difmap
_audit_creation_method SHELXL-97
_cell_angle_alpha 90.00
_cell_angle_beta 93.11(3)
_cell_angle_gamma 90.00
_cell_formula_units_Z 4
_cell_length_a 8.6632(17)
_cell_length_b 17.239(3)
_cell_length_c 13.789(3)
_cell_measurement_reflns_used 13313
_cell_measurement_temperature 292(2)
_cell_measurement_theta_max 27.46
_cell_measurement_theta_min 3.28
_cell_volume 2056.3(7)
_computing_cell_refinement PROCESS-AUTO
_computing_data_collection 'PROCESS-AUTO (Rigaku, 1998)'
_computing_data_reduction PROCESS-AUTO
_computing_molecular_graphics 'SHELXTL-Plus (Sheldrick, 1990)'
_computing_publication_material SHELXL97
_computing_structure_refinement 'SHELXL97 (Sheldrick, 1997)'
_computing_structure_solution 'SHELXS97 (Sheldrick, 1997)'
_diffrn_ambient_temperature 292(2)
_diffrn_detector_area_resol_mean 10.0
_diffrn_measured_fraction_theta_full 0.993
_diffrn_measured_fraction_theta_max 0.983
_diffrn_measurement_device_type 'Rigaku R-AXIS RAPID'
_diffrn_measurement_method \w
_diffrn_radiation_monochromator graphite
_diffrn_radiation_source 'rotating anode'
_diffrn_radiation_type MoK\a
_diffrn_radiation_wavelength 0.71073
_diffrn_reflns_av_R_equivalents 0.0500
_diffrn_reflns_av_sigmaI/netI 0.0588
_diffrn_reflns_limit_h_max 10
_diffrn_reflns_limit_h_min -11
_diffrn_reflns_limit_k_max 22
_diffrn_reflns_limit_k_min -21
_diffrn_reflns_limit_l_max 17
_diffrn_reflns_limit_l_min -17
_diffrn_reflns_number 17540
_diffrn_reflns_theta_full 25.00
_diffrn_reflns_theta_max 27.46
_diffrn_reflns_theta_min 1.89
_diffrn_standards_decay_% 0
_diffrn_standards_interval_count 0
_diffrn_standards_number 0
_exptl_absorpt_coefficient_mu 1.111
_exptl_absorpt_correction_T_max 0.764
_exptl_absorpt_correction_T_min 0.703
_exptl_absorpt_correction_type multi-scan
_exptl_absorpt_process_details '(ABSCOR; Higashi, 1995)'
_exptl_crystal_colour colorless
_exptl_crystal_density_diffrn 1.610
_exptl_crystal_density_method 'not measured'
_exptl_crystal_description block
_exptl_crystal_F_000 1016
_exptl_crystal_size_max 0.31
_exptl_crystal_size_mid 0.27
_exptl_crystal_size_min 0.24
_refine_diff_density_max 0.712
_refine_diff_density_min -0.687
_refine_ls_extinction_method none
_refine_ls_goodness_of_fit_ref 0.977
_refine_ls_hydrogen_treatment mixed
_refine_ls_matrix_type full
_refine_ls_number_parameters 263
_refine_ls_number_reflns 4617
_refine_ls_number_restraints 0
_refine_ls_restrained_S_all 0.977
_refine_ls_R_factor_all 0.0841
_refine_ls_R_factor_gt 0.0383
_refine_ls_shift/su_max 0.001
_refine_ls_shift/su_mean 0.000
_refine_ls_structure_factor_coef Fsqd
_refine_ls_weighting_details 'calc w=1/[\s^2^(Fo^2^)+(0.0495P)^2^] where P=(Fo^2^+2Fc^2^)/3'
_refine_ls_weighting_scheme calc
_refine_ls_wR_factor_gt 0.0802
_refine_ls_wR_factor_ref 0.1004
_reflns_number_gt 2695
_reflns_number_total 4617
_reflns_threshold_expression I>2\s(I)
_cod_data_source_file hb2404.cif
_cod_data_source_block I
_cod_depositor_comments
;
The following automatic conversions were performed:
'_symmetry_cell_setting' value 'Monoclinic' changed to 'monoclinic'
according to '/home/saulius/struct/CIF-dictionaries/cif_core.dic'
dictionary named 'cif_core.dic' version 2.4.1 from 2010-06-29.

Automatic conversion script
Id: cif_fix_enum 1527 2010-12-29 10:47:43Z saulius 

The following automatic conversions were performed:

'_symmetry_cell_setting' value 'Monoclinic' changed to 'monoclinic'
according to /home/saulius/struct/CIF-dictionaries/cif_core.dic
dictionary named 'cif_core.dic' version 2.4.1 from 2010-06-29.

Automatic conversion script
Id: cif_fix_values 1715 2011-07-08 13:25:40Z adriana 

The following automatic conversions were performed:

'_atom_sites_solution_hydrogens' value 'difmap and geom' was changed
to 'mixed'.

Automatic conversion script
Id: cif_fix_values 6452 2018-10-05 10:23:21Z andrius 
;
_cod_original_sg_symbol_H-M 'P 21/c'
_cod_database_code 2213797
_cod_database_fobs_code 2213797

loop_
_symmetry_equiv_pos_as_xyz
'x, y, z'
'-x, y+1/2, -z+1/2'
'-x, -y, -z'
'x, -y-1/2, z-1/2'

loop_
_atom_site_type_symbol
_atom_site_label
_atom_site_fract_x
_atom_site_fract_y
_atom_site_fract_z
_atom_site_U_iso_or_equiv
_atom_site_adp_type
_atom_site_calc_flag
_atom_site_refinement_flags
_atom_site_occupancy
C C1 0.9861(4) 0.11829(16) -0.1790(2) 0.0349(8) Uani d . 1
C C2 1.0868(4) 0.11463(17) -0.0946(2) 0.0363(8) Uani d . 1
C C3 1.2453(4) 0.12822(18) -0.1037(3) 0.0403(8) Uani d . 1
C C4 1.2984(4) 0.14376(19) -0.1950(3) 0.0469(9) Uani d . 1
H H4 1.4037 0.1519 -0.2007 0.056 Uiso calc R 1
C C5 1.2009(4) 0.14763(19) -0.2781(3) 0.0466(9) Uani d . 1
C C6 1.0449(4) 0.13536(17) -0.2681(2) 0.0426(8) Uani d . 1
H H6 0.9774 0.1387 -0.3227 0.051 Uiso calc R 1
C C7 1.2654(6) 0.1640(3) -0.3765(3) 0.0840(15) Uani d . 1
H H7A 1.3622 0.1909 -0.3673 0.126 Uiso calc R 1
H H7B 1.1936 0.1956 -0.4145 0.126 Uiso calc R 1
H H7C 1.2813 0.1160 -0.4097 0.126 Uiso calc R 1
C C8 1.3569(4) 0.1259(2) -0.0155(3) 0.0624(11) Uani d . 1
H H8A 1.3278 0.1644 0.0304 0.094 Uiso calc R 1
H H8B 1.4596 0.1364 -0.0348 0.094 Uiso calc R 1
H H8C 1.3540 0.0755 0.0139 0.094 Uiso calc R 1
C C9 -0.1508(4) 0.0935(2) 0.4814(3) 0.0509(9) Uani d . 1
H H9A -0.1969 0.0682 0.5319 0.061 Uiso calc R 1
C C10 -0.0880(4) 0.0588(2) 0.4058(3) 0.0506(10) Uani d . 1
H H10A -0.0833 0.0057 0.3946 0.061 Uiso calc R 1
C C11 -0.0647(4) 0.18262(19) 0.3921(3) 0.0482(9) Uani d . 1
H H11A -0.0394 0.2312 0.3682 0.058 Uiso calc R 1
C C12 0.6619(4) 0.0826(2) 0.1489(3) 0.0503(10) Uani d . 1
H H12 0.6945 0.0514 0.0990 0.060 Uiso calc R 1
C C13 0.5835(4) 0.0580(2) 0.2255(3) 0.0498(9) Uani d . 1
H H13 0.5521 0.0075 0.2374 0.060 Uiso calc R 1
C C14 0.6224(4) 0.1819(2) 0.2376(3) 0.0455(9) Uani d . 1
H H14 0.6216 0.2324 0.2613 0.055 Uiso calc R 1
C C15 0.0521(4) 0.1066(2) 0.2605(3) 0.0557(10) Uani d . 1
H H15A 0.0006 0.1361 0.2083 0.067 Uiso calc R 1
H H15B 0.0506 0.0524 0.2414 0.067 Uiso calc R 1
C C16 0.2177(4) 0.1334(2) 0.2742(3) 0.0597(11) Uani d . 1
H H16A 0.2674 0.1268 0.2133 0.072 Uiso calc R 1
H H16B 0.2181 0.1884 0.2891 0.072 Uiso calc R 1
C C17 0.3117(4) 0.0917(3) 0.3527(3) 0.0606(11) Uani d . 1
H H17A 0.3181 0.0373 0.3355 0.073 Uiso calc R 1
H H17B 0.2584 0.0951 0.4127 0.073 Uiso calc R 1
C C18 0.4740(4) 0.1231(3) 0.3706(3) 0.0646(11) Uani d . 1
H H18A 0.4690 0.1761 0.3939 0.078 Uiso calc R 1
H H18B 0.5285 0.0923 0.4205 0.078 Uiso calc R 1
N N1 1.0317(5) 0.1013(2) -0.0026(2) 0.0518(8) Uani d . 1
N N2 -0.0326(3) 0.11565(15) 0.3484(2) 0.0419(7) Uani d . 1
N N3 -0.1360(3) 0.17177(17) 0.4721(2) 0.0485(8) Uani d . 1
N N4 0.6856(3) 0.16103(17) 0.1567(2) 0.0476(7) Uani d . 1
N N5 0.5597(3) 0.12121(17) 0.2814(2) 0.0445(7) Uani d . 1
O O1 0.7257(3) 0.16763(13) -0.1191(2) 0.0567(7) Uani d . 1
O O2 0.7185(3) 0.09931(16) -0.2709(2) 0.0682(8) Uani d . 1
O O3 0.7705(3) 0.02929(13) -0.1206(2) 0.0617(8) Uani d . 1
S S1 0.78366(10) 0.10201(5) -0.17196(7) 0.0420(2) Uani d . 1
Ag Ag1 0.78216(4) 0.23648(2) 0.05684(3) 0.07189(16) Uani d . 1
H H1A 0.945(5) 0.081(2) -0.003(3) 0.052(13) Uiso d . 1
H H1B 1.101(4) 0.079(2) 0.041(3) 0.056(12) Uiso d . 1

loop_
_atom_site_aniso_label
_atom_site_aniso_U_11
_atom_site_aniso_U_22
_atom_site_aniso_U_33
_atom_site_aniso_U_12
_atom_site_aniso_U_13
_atom_site_aniso_U_23
C1 0.043(2) 0.0287(16) 0.033(2) 0.0022(14) 0.0029(16) -0.0007(13)
C2 0.044(2) 0.0316(17) 0.034(2) 0.0016(14) 0.0070(16) -0.0006(13)
C3 0.044(2) 0.0363(18) 0.040(2) -0.0019(15) -0.0024(17) 0.0019(15)
C4 0.045(2) 0.041(2) 0.055(3) -0.0021(15) 0.010(2) 0.0000(16)
C5 0.060(3) 0.046(2) 0.035(2) -0.0056(17) 0.0146(19) -0.0003(16)
C6 0.060(2) 0.0356(18) 0.032(2) -0.0013(16) 0.0001(17) 0.0003(14)
C7 0.097(4) 0.111(4) 0.047(3) -0.029(3) 0.026(3) 0.003(2)
C8 0.049(2) 0.080(3) 0.057(3) -0.008(2) -0.009(2) 0.012(2)
C9 0.050(2) 0.060(3) 0.043(2) 0.0042(18) 0.0026(18) 0.0067(18)
C10 0.055(2) 0.037(2) 0.059(3) 0.0012(17) -0.001(2) 0.0004(17)
C11 0.060(2) 0.0362(19) 0.049(3) 0.0074(17) 0.007(2) -0.0004(16)
C12 0.043(2) 0.058(2) 0.050(3) -0.0057(18) 0.0050(19) -0.0118(18)
C13 0.046(2) 0.046(2) 0.058(3) -0.0095(17) 0.0064(19) 0.0057(18)
C14 0.039(2) 0.045(2) 0.052(3) -0.0072(16) -0.0029(18) -0.0025(17)
C15 0.047(2) 0.076(3) 0.043(2) 0.0123(19) 0.0011(18) -0.0071(19)
C16 0.055(3) 0.083(3) 0.041(2) 0.007(2) 0.014(2) 0.008(2)
C17 0.048(2) 0.095(3) 0.041(2) -0.002(2) 0.0167(19) 0.009(2)
C18 0.046(2) 0.107(3) 0.041(3) -0.012(2) 0.0067(19) -0.002(2)
N1 0.051(2) 0.070(2) 0.034(2) -0.0012(19) 0.0039(17) 0.0069(16)
N2 0.0392(16) 0.0452(17) 0.0414(18) 0.0083(13) 0.0012(13) -0.0061(13)
N3 0.0490(19) 0.054(2) 0.043(2) 0.0145(14) 0.0036(15) -0.0046(14)
N4 0.0407(18) 0.0587(19) 0.043(2) -0.0107(14) 0.0018(15) 0.0050(14)
N5 0.0377(17) 0.0597(19) 0.0362(18) -0.0071(14) 0.0031(13) -0.0034(14)
O1 0.0463(15) 0.0505(15) 0.074(2) 0.0030(11) 0.0116(14) -0.0132(13)
O2 0.0563(17) 0.092(2) 0.0547(19) -0.0096(14) -0.0140(14) -0.0007(16)
O3 0.0518(16) 0.0430(14) 0.090(2) -0.0092(12) 0.0051(15) 0.0192(13)
S1 0.0400(5) 0.0395(5) 0.0460(6) -0.0017(4) -0.0010(4) 0.0007(4)
Ag1 0.0656(2) 0.0907(3) 0.0585(2) -0.03257(18) -0.00434(16) 0.02951(18)

loop_
_atom_type_symbol
_atom_type_description
_atom_type_scat_dispersion_real
_atom_type_scat_dispersion_imag
_atom_type_scat_source
C C 0.0033 0.0016 'International Tables Vol C Tables 4.2.6.8 and 6.1.1.4'
H H 0.0000 0.0000 'International Tables Vol C Tables 4.2.6.8 and 6.1.1.4'
N N 0.0061 0.0033 'International Tables Vol C Tables 4.2.6.8 and 6.1.1.4'
O O 0.0106 0.0060 'International Tables Vol C Tables 4.2.6.8 and 6.1.1.4'
S S 0.1246 0.1234 'International Tables Vol C Tables 4.2.6.8 and 6.1.1.4'
Ag Ag -0.8971 1.1015 'International Tables Vol C Tables 4.2.6.8 and 6.1.1.4'

loop_
_geom_angle_atom_site_label_1
_geom_angle_atom_site_label_2
_geom_angle_atom_site_label_3
_geom_angle_site_symmetry_3
_geom_angle
_geom_angle_publ_flag
C6 C1 C2 . 119.9(3) ?
C6 C1 S1 . 119.4(3) ?
C2 C1 S1 . 120.7(2) ?
N1 C2 C3 . 119.5(3) ?
N1 C2 C1 . 121.8(3) ?
C3 C2 C1 . 118.6(3) ?
C4 C3 C2 . 119.1(3) ?
C4 C3 C8 . 120.3(3) ?
C2 C3 C8 . 120.5(3) ?
C5 C4 C3 . 122.7(3) ?
C5 C4 H4 . 118.6 ?
C3 C4 H4 . 118.6 ?
C6 C5 C4 . 117.7(3) ?
C6 C5 C7 . 121.8(4) ?
C4 C5 C7 . 120.5(4) ?
C5 C6 C1 . 122.0(3) ?
C5 C6 H6 . 119.0 ?
C1 C6 H6 . 119.0 ?
C5 C7 H7A . 109.5 ?
C5 C7 H7B . 109.5 ?
H7A C7 H7B . 109.5 ?
C5 C7 H7C . 109.5 ?
H7A C7 H7C . 109.5 ?
H7B C7 H7C . 109.5 ?
C3 C8 H8A . 109.5 ?
C3 C8 H8B . 109.5 ?
H8A C8 H8B . 109.5 ?
C3 C8 H8C . 109.5 ?
H8A C8 H8C . 109.5 ?
H8B C8 H8C . 109.5 ?
C10 C9 N3 . 109.0(3) ?
C10 C9 H9A . 125.5 ?
N3 C9 H9A . 125.5 ?
C9 C10 N2 . 107.5(3) ?
C9 C10 H10A . 126.3 ?
N2 C10 H10A . 126.3 ?
N3 C11 N2 . 112.1(3) ?
N3 C11 H11A . 124.0 ?
N2 C11 H11A . 124.0 ?
C13 C12 N4 . 109.1(3) ?
C13 C12 H12 . 125.4 ?
N4 C12 H12 . 125.4 ?
C12 C13 N5 . 106.8(3) ?
C12 C13 H13 . 126.6 ?
N5 C13 H13 . 126.6 ?
N4 C14 N5 . 111.5(3) ?
N4 C14 H14 . 124.3 ?
N5 C14 H14 . 124.3 ?
N2 C15 C16 . 112.3(3) ?
N2 C15 H15A . 109.1 ?
C16 C15 H15A . 109.1 ?
N2 C15 H15B . 109.1 ?
C16 C15 H15B . 109.1 ?
H15A C15 H15B . 107.9 ?
C17 C16 C15 . 114.7(3) ?
C17 C16 H16A . 108.6 ?
C15 C16 H16A . 108.6 ?
C17 C16 H16B . 108.6 ?
C15 C16 H16B . 108.6 ?
H16A C16 H16B . 107.6 ?
C16 C17 C18 . 114.1(3) ?
C16 C17 H17A . 108.7 ?
C18 C17 H17A . 108.7 ?
C16 C17 H17B . 108.7 ?
C18 C17 H17B . 108.7 ?
H17A C17 H17B . 107.6 ?
N5 C18 C17 . 111.2(3) ?
N5 C18 H18A . 109.4 ?
C17 C18 H18A . 109.4 ?
N5 C18 H18B . 109.4 ?
C17 C18 H18B . 109.4 ?
H18A C18 H18B . 108.0 ?
C2 N1 H1A . 115(3) ?
C2 N1 H1B . 115(2) ?
H1A N1 H1B . 113(4) ?
C11 N2 C10 . 105.7(3) ?
C11 N2 C15 . 126.3(3) ?
C10 N2 C15 . 127.9(3) ?
C11 N3 C9 . 105.8(3) ?
C11 N3 Ag1 4_466 123.2(2) ?
C9 N3 Ag1 4_466 130.8(3) ?
C14 N4 C12 . 105.5(3) ?
C14 N4 Ag1 . 125.7(2) ?
C12 N4 Ag1 . 128.5(3) ?
C14 N5 C13 . 107.1(3) ?
C14 N5 C18 . 126.5(3) ?
C13 N5 C18 . 126.3(3) ?
O3 S1 O2 . 113.33(17) ?
O3 S1 O1 . 113.01(17) ?
O2 S1 O1 . 111.77(17) ?
O3 S1 C1 . 105.46(15) ?
O2 S1 C1 . 106.71(16) ?
O1 S1 C1 . 105.84(14) ?
N4 Ag1 O1 . 104.81(10) y
O1 Ag1 N3 4_665 83.28(10) y
N4 Ag1 N3 4_665 169.75(12) y

loop_
_geom_bond_atom_site_label_1
_geom_bond_atom_site_label_2
_geom_bond_site_symmetry_2
_geom_bond_distance
_geom_bond_publ_flag
C1 C6 . 1.386(4) ?
C1 C2 . 1.418(5) ?
C1 S1 . 1.784(3) ?
C2 N1 . 1.399(4) ?
C2 C3 . 1.405(5) ?
C3 C4 . 1.389(5) ?
C3 C8 . 1.513(5) ?
C4 C5 . 1.388(5) ?
C4 H4 . 0.9300 ?
C5 C6 . 1.382(5) ?
C5 C7 . 1.522(5) ?
C6 H6 . 0.9300 ?
C7 H7A . 0.9600 ?
C7 H7B . 0.9600 ?
C7 H7C . 0.9600 ?
C8 H8A . 0.9600 ?
C8 H8B . 0.9600 ?
C8 H8C . 0.9600 ?
C9 C10 . 1.343(5) ?
C9 N3 . 1.362(4) ?
C9 H9A . 0.9300 ?
C10 N2 . 1.363(4) ?
C10 H10A . 0.9300 ?
C11 N3 . 1.307(4) ?
C11 N2 . 1.338(4) ?
C11 H11A . 0.9300 ?
C12 C13 . 1.354(5) ?
C12 N4 . 1.370(4) ?
C12 H12 . 0.9300 ?
C13 N5 . 1.357(4) ?
C13 H13 . 0.9300 ?
C14 N4 . 1.319(4) ?
C14 N5 . 1.337(4) ?
C14 H14 . 0.9300 ?
C15 N2 . 1.460(4) ?
C15 C16 . 1.509(5) ?
C15 H15A . 0.9700 ?
C15 H15B . 0.9700 ?
C16 C17 . 1.502(6) ?
C16 H16A . 0.9700 ?
C16 H16B . 0.9700 ?
C17 C18 . 1.515(5) ?
C17 H17A . 0.9700 ?
C17 H17B . 0.9700 ?
C18 N5 . 1.472(4) ?
C18 H18A . 0.9700 ?
C18 H18B . 0.9700 ?
N1 H1A . 0.83(4) ?
N1 H1B . 0.92(4) ?
O1 S1 . 1.450(2) ?
O2 S1 . 1.448(3) ?
O3 S1 . 1.447(2) ?
Ag1 N4 . 2.101(3) y
Ag1 N3 4_665 2.112(3) y
Ag1 O1 . 2.721(3) y

loop_
_geom_hbond_atom_site_label_D
_geom_hbond_atom_site_label_H
_geom_hbond_atom_site_label_A
_geom_hbond_site_symmetry_A
_geom_hbond_distance_DH
_geom_hbond_distance_HA
_geom_hbond_distance_DA
_geom_hbond_angle_DHA
N1 H1A O3 . 0.83(4) 2.34(4) 2.985(5) 136(3)
N1 H1B O3 3_755 0.92(4) 2.40(4) 3.252(4) 154(3)

loop_
_geom_torsion_atom_site_label_1
_geom_torsion_atom_site_label_2
_geom_torsion_atom_site_label_3
_geom_torsion_atom_site_label_4
_geom_torsion_site_symmetry_4
_geom_torsion
C6 C1 C2 N1 . 176.8(3)
S1 C1 C2 N1 . -2.6(4)
C6 C1 C2 C3 . -0.3(4)
S1 C1 C2 C3 . -179.7(2)
N1 C2 C3 C4 . -178.0(3)
C1 C2 C3 C4 . -0.8(4)
N1 C2 C3 C8 . 2.0(5)
C1 C2 C3 C8 . 179.2(3)
C2 C3 C4 C5 . 1.0(5)
C8 C3 C4 C5 . -179.1(3)
C3 C4 C5 C6 . 0.0(5)
C3 C4 C5 C7 . -179.4(3)
C4 C5 C6 C1 . -1.2(5)
C7 C5 C6 C1 . 178.2(3)
C2 C1 C6 C5 . 1.3(5)
S1 C1 C6 C5 . -179.2(2)
N3 C9 C10 N2 . 0.2(4)
N4 C12 C13 N5 . -0.5(4)
N2 C15 C16 C17 . 59.2(5)
C15 C16 C17 C18 . -175.8(3)
C16 C17 C18 N5 . -57.1(5)
N3 C11 N2 C10 . 0.0(4)
N3 C11 N2 C15 . -177.0(3)
C9 C10 N2 C11 . -0.1(4)
C9 C10 N2 C15 . 176.8(3)
C16 C15 N2 C11 . 64.0(5)
C16 C15 N2 C10 . -112.3(4)
N2 C11 N3 C9 . 0.2(4)
N2 C11 N3 Ag1 4_466 -176.2(2)
C10 C9 N3 C11 . -0.2(4)
C10 C9 N3 Ag1 4_466 175.7(3)
N5 C14 N4 C12 . -0.2(4)
N5 C14 N4 Ag1 . 174.7(2)
C13 C12 N4 C14 . 0.4(4)
C13 C12 N4 Ag1 . -174.2(3)
N4 C14 N5 C13 . -0.1(4)
N4 C14 N5 C18 . -177.3(3)
C12 C13 N5 C14 . 0.4(4)
C12 C13 N5 C18 . 177.6(3)
C17 C18 N5 C14 . 121.1(4)
C17 C18 N5 C13 . -55.5(5)
C6 C1 S1 O3 . 129.0(3)
C2 C1 S1 O3 . -51.5(3)
C6 C1 S1 O2 . 8.2(3)
C2 C1 S1 O2 . -172.3(2)
C6 C1 S1 O1 . -111.0(3)
C2 C1 S1 O1 . 68.5(3)
C14 N4 Ag1 N3 4_665 -5.9(8)
C12 N4 Ag1 N3 4_665 167.8(6)
